data_4513885
loop_
_publ_author_name
'Li, Bin'
'Xu, Hong'
'Wang, Huanan'
'Wang, Baiquan'

_publ_section_title
;
 Rhodium-Catalyzed Annulation of Tertiary AnilineN-Oxides
 toN-Alkylindoles: Regioselective C--H Activation, Oxygen-Atom Transfer,
 andN-Dealkylative Cyclization
;
_journal_issue 6
_journal_name_full 'ACS Catalysis'
_journal_page_first 3856
_journal_paper_doi 10.1021/acscatal.6b00311
_journal_volume 6
_journal_year 2016
_chemical_formula_moiety 'C22 H18 Br N'
_chemical_formula_sum 'C22 H18 Br N'
_chemical_formula_weight 376.28
_chemical_name_systematic
; 
 ? 
;
_space_group_IT_number 14
_symmetry_cell_setting monoclinic
_symmetry_space_group_name_Hall '-P 2yn'
_symmetry_space_group_name_H-M 'P 1 21/n 1'
_atom_sites_solution_hydrogens geom
_atom_sites_solution_primary direct
_atom_sites_solution_secondary difmap
_audit_creation_method SHELXL-97
_cell_angle_alpha 90.00
_cell_angle_beta 112.567(3)
_cell_angle_gamma 90.00
_cell_formula_units_Z 4
_cell_length_a 9.6700(18)
_cell_length_b 19.620(3)
_cell_length_c 9.9545(18)
_cell_measurement_reflns_used 5205
_cell_measurement_temperature 113(2)
_cell_measurement_theta_max 27.5
_cell_measurement_theta_min 3.0
_cell_volume 1744.0(5)
_computing_cell_refinement 'CrystalClear-SM Expert 2.1 b42'
_computing_data_collection 'CrystalClear-SM Expert 2.1 b42 (Rigaku, 2015)'
_computing_data_reduction 'CrystalClear-SM Expert 2.1 b42'
_computing_molecular_graphics 'CrystalStructure 4.1'
_computing_publication_material 'CrystalStructure 4.1 (Rigaku, 2014)'
_computing_structure_refinement 'SHELXL-97 (Sheldrick, 1997)'
_computing_structure_solution 'SHELXS-97 (Sheldrick, 1990)'
_diffrn_ambient_temperature 113(2)
_diffrn_measured_fraction_theta_full 0.997
_diffrn_measured_fraction_theta_max 0.997
_diffrn_measurement_device_type 'Rigaku XtaLAB P200'
_diffrn_measurement_method '\w and \f scans'
_diffrn_radiation_monochromator graphite
_diffrn_radiation_source 'fine-focus sealed tube'
_diffrn_radiation_type MoK\a
_diffrn_radiation_wavelength 0.71073
_diffrn_reflns_av_R_equivalents 0.0259
_diffrn_reflns_av_sigmaI/netI 0.0186
_diffrn_reflns_limit_h_max 11
_diffrn_reflns_limit_h_min -12
_diffrn_reflns_limit_k_max 25
_diffrn_reflns_limit_k_min -24
_diffrn_reflns_limit_l_max 12
_diffrn_reflns_limit_l_min -12
_diffrn_reflns_number 17655
_diffrn_reflns_theta_full 27.54
_diffrn_reflns_theta_max 27.54
_diffrn_reflns_theta_min 3.04
_exptl_absorpt_coefficient_mu 2.359
_exptl_absorpt_correction_T_max 0.753
_exptl_absorpt_correction_T_min 0.709
_exptl_absorpt_correction_type multi-scan
_exptl_absorpt_process_details 'REQAB (Rigaku, 1998)'
_exptl_crystal_colour Colorless
_exptl_crystal_density_diffrn 1.433
_exptl_crystal_density_method 'not measured'
_exptl_crystal_description prism
_exptl_crystal_F_000 768
_exptl_crystal_size_max 0.15
_exptl_crystal_size_mid 0.14
_exptl_crystal_size_min 0.12
_refine_diff_density_max 0.338
_refine_diff_density_min -0.510
_refine_diff_density_rms 0.052
_refine_ls_extinction_method none
_refine_ls_goodness_of_fit_ref 1.071
_refine_ls_hydrogen_treatment mixed
_refine_ls_matrix_type full
_refine_ls_number_parameters 218
_refine_ls_number_reflns 4008
_refine_ls_number_restraints 0
_refine_ls_restrained_S_all 1.071
_refine_ls_R_factor_all 0.0251
_refine_ls_R_factor_gt 0.0213
_refine_ls_shift/su_max 0.001
_refine_ls_shift/su_mean 0.000
_refine_ls_structure_factor_coef Fsqd
_refine_ls_weighting_details 'calc w=1/[\s^2^(Fo^2^)+(0.0307P)^2^+0.4939P] where P=(Fo^2^+2Fc^2^)/3'
_refine_ls_weighting_scheme calc
_refine_ls_wR_factor_gt 0.0558
_refine_ls_wR_factor_ref 0.0568
_reflns_number_gt 3585
_reflns_number_total 4008
_reflns_threshold_expression >2sigma(I)
_cod_data_source_file cs6b00311_si_003.cif
_cod_data_source_block shelx
_cod_depositor_comments
;
The following automatic conversions were performed:

'_symmetry_cell_setting' value 'Monoclinic' changed to 'monoclinic'
according to
/usr/data/users/saulius/crontab/automatic-downloads/rss-feeds/ACS/lib/dictionaries/cif_core.dic
dictionary named 'cif_core.dic' version 2.4.2 from 2011-04-26.

'_exptl_absorpt_correction_type' value 'MULTI-SCAN' changed to
'multi-scan' according to
/usr/data/users/saulius/crontab/automatic-downloads/rss-feeds/ACS/lib/dictionaries/cif_core.dic
dictionary named 'cif_core.dic' version 2.4.2 from 2011-04-26.

Automatic conversion script
Id: cif_fix_values 4268 2015-11-12 08:31:59Z antanas 

 Adding full bibliography for 4513884--4513885.cif.
;
_cod_original_sg_symbol_H-M P2(1)/n
_cod_database_code 4513885

loop_
_symmetry_equiv_pos_as_xyz
'x, y, z'
'-x+1/2, y+1/2, -z+1/2'
'-x, -y, -z'
'x-1/2, -y-1/2, z-1/2'

loop_
_atom_site_label
_atom_site_type_symbol
_atom_site_fract_x
_atom_site_fract_y
_atom_site_fract_z
_atom_site_U_iso_or_equiv
_atom_site_adp_type
_atom_site_occupancy
_atom_site_symmetry_multiplicity
_atom_site_calc_flag
_atom_site_refinement_flags
Br1 Br -0.586397(15) 1.014149(8) 0.205727(14) 0.02545(6) Uani 1 1 d .
N1 N -0.11636(12) 0.86369(6) 0.22767(11) 0.0137(2) Uani 1 1 d .
C1 C -0.20185(14) 0.90216(6) 0.28239(13) 0.0132(2) Uani 1 1 d .
C2 C 0.09309(15) 0.74039(7) 0.24324(14) 0.0182(3) Uani 1 1 d .
H2 H -0.0064 0.7235 0.2116 0.022 Uiso 1 1 calc R
C3 C 0.11691(13) 0.85463(7) 0.62189(13) 0.0133(2) Uani 1 1 d .
C4 C -0.34141(14) 0.93303(7) 0.20955(13) 0.0152(2) Uani 1 1 d .
H4 H -0.3924 0.9302 0.1070 0.018 Uiso 1 1 calc R
C5 C -0.40044(14) 0.96787(7) 0.29603(14) 0.0164(3) Uani 1 1 d .
C6 C 0.29166(15) 0.83090(8) 0.91628(15) 0.0226(3) Uani 1 1 d .
H6 H 0.3494 0.8228 1.0163 0.027 Uiso 1 1 calc R
C7 C 0.01158(13) 0.86801(6) 0.47138(13) 0.0134(2) Uani 1 1 d .
C8 C 0.12943(14) 0.80256(7) 0.31667(13) 0.0152(2) Uani 1 1 d .
C9 C -0.19215(14) 0.94117(7) 0.51761(13) 0.0153(2) Uani 1 1 d .
H9 H -0.1435 0.9435 0.6205 0.018 Uiso 1 1 calc R
C10 C -0.12554(14) 0.90594(6) 0.43516(13) 0.0134(2) Uani 1 1 d .
C11 C 0.16342(14) 0.78871(7) 0.67218(14) 0.0165(3) Uani 1 1 d .
H11 H 0.1364 0.7515 0.6059 0.020 Uiso 1 1 calc R
C12 C 0.34747(16) 0.72722(8) 0.26311(15) 0.0237(3) Uani 1 1 d .
H12 H 0.4217 0.7017 0.2444 0.028 Uiso 1 1 calc R
C13 C 0.01384(14) 0.84382(6) 0.34263(13) 0.0139(2) Uani 1 1 d .
C14 C 0.20226(16) 0.70308(8) 0.21614(15) 0.0217(3) Uani 1 1 d .
H14 H 0.1769 0.6610 0.1653 0.026 Uiso 1 1 calc R
C15 C 0.24903(15) 0.77716(7) 0.81865(15) 0.0204(3) Uani 1 1 d .
H15 H 0.2785 0.7320 0.8520 0.024 Uiso 1 1 calc R
C16 C -0.14087(15) 0.86083(7) 0.07324(13) 0.0167(3) Uani 1 1 d .
H16A H -0.2495 0.8644 0.0140 0.020 Uiso 1 1 calc R
H16B H -0.1058 0.8163 0.0518 0.020 Uiso 1 1 calc R
C17 C 0.16212(15) 0.90840(7) 0.72113(14) 0.0180(3) Uani 1 1 d .
H17 H 0.1328 0.9536 0.6886 0.022 Uiso 1 1 calc R
C18 C -0.32923(15) 0.97240(7) 0.44739(14) 0.0172(3) Uani 1 1 d .
H18 H -0.3749 0.9969 0.5018 0.021 Uiso 1 1 calc R
C19 C 0.24923(16) 0.89665(8) 0.86656(15) 0.0229(3) Uani 1 1 d .
H19 H 0.2800 0.9339 0.9325 0.027 Uiso 1 1 calc R
C20 C 0.27665(15) 0.82624(7) 0.36436(14) 0.0200(3) Uani 1 1 d .
H20 H 0.3028 0.8682 0.4154 0.024 Uiso 1 1 calc R
C21 C 0.38523(16) 0.78866(8) 0.33751(16) 0.0242(3) Uani 1 1 d .
H21 H 0.4852 0.8050 0.3701 0.029 Uiso 1 1 calc R
C22 C -0.05911(17) 0.91758(8) 0.03095(16) 0.0259(3) Uani 1 1 d .
H22A H -0.0907 0.9617 0.0556 0.039 Uiso 1 1 calc R
H22B H -0.0829 0.9156 -0.0739 0.039 Uiso 1 1 calc R
H22C H 0.0491 0.9121 0.0838 0.039 Uiso 1 1 calc R

loop_
_atom_site_aniso_label
_atom_site_aniso_U_11
_atom_site_aniso_U_22
_atom_site_aniso_U_33
_atom_site_aniso_U_23
_atom_site_aniso_U_13
_atom_site_aniso_U_12
Br1 0.02047(8) 0.03773(10) 0.01607(8) 0.00048(6) 0.00471(6) 0.01490(6)
N1 0.0148(5) 0.0145(5) 0.0123(5) 0.0000(4) 0.0059(4) 0.0019(4)
C1 0.0155(6) 0.0114(6) 0.0144(6) -0.0004(5) 0.0077(5) -0.0012(5)
C2 0.0185(6) 0.0196(7) 0.0177(6) -0.0001(5) 0.0082(5) 0.0026(5)
C3 0.0104(5) 0.0165(6) 0.0143(6) -0.0001(5) 0.0063(5) -0.0006(5)
C4 0.0165(6) 0.0161(6) 0.0129(6) -0.0002(5) 0.0053(5) -0.0001(5)
C5 0.0135(6) 0.0176(6) 0.0174(6) 0.0025(5) 0.0053(5) 0.0039(5)
C6 0.0195(7) 0.0314(8) 0.0146(6) 0.0042(6) 0.0042(5) 0.0048(6)
C7 0.0136(6) 0.0113(6) 0.0157(6) -0.0001(5) 0.0060(5) -0.0010(4)
C8 0.0166(6) 0.0175(6) 0.0129(6) 0.0032(5) 0.0073(5) 0.0031(5)
C9 0.0176(6) 0.0169(6) 0.0122(6) 0.0002(5) 0.0067(5) 0.0001(5)
C10 0.0141(6) 0.0117(6) 0.0144(6) 0.0004(5) 0.0055(5) -0.0007(4)
C11 0.0148(6) 0.0161(6) 0.0201(6) -0.0005(5) 0.0085(5) 0.0024(5)
C12 0.0249(7) 0.0302(8) 0.0229(7) 0.0072(6) 0.0168(6) 0.0117(6)
C13 0.0140(6) 0.0129(6) 0.0150(6) 0.0004(5) 0.0055(5) -0.0007(5)
C14 0.0284(7) 0.0203(7) 0.0197(6) 0.0010(5) 0.0129(6) 0.0068(6)
C15 0.0191(6) 0.0198(7) 0.0235(7) 0.0059(5) 0.0096(5) 0.0078(5)
C16 0.0206(6) 0.0182(7) 0.0117(6) -0.0005(5) 0.0065(5) 0.0037(5)
C17 0.0201(6) 0.0145(6) 0.0182(6) 0.0009(5) 0.0059(5) -0.0009(5)
C18 0.0184(6) 0.0195(7) 0.0159(6) -0.0006(5) 0.0092(5) 0.0030(5)
C19 0.0252(7) 0.0232(7) 0.0169(6) -0.0047(5) 0.0043(6) -0.0021(6)
C20 0.0196(6) 0.0226(7) 0.0190(6) 0.0008(5) 0.0087(5) 0.0000(5)
C21 0.0167(6) 0.0329(8) 0.0259(7) 0.0067(6) 0.0114(6) 0.0025(6)
C22 0.0260(7) 0.0326(8) 0.0222(7) 0.0064(6) 0.0125(6) 0.0010(6)

loop_
_atom_type_symbol
_atom_type_description
_atom_type_scat_dispersion_real
_atom_type_scat_dispersion_imag
_atom_type_scat_source
C C 0.0033 0.0016 'International Tables Vol C Tables 4.2.6.8 and 6.1.1.4'
H H 0.0000 0.0000 'International Tables Vol C Tables 4.2.6.8 and 6.1.1.4'
N N 0.0061 0.0033 'International Tables Vol C Tables 4.2.6.8 and 6.1.1.4'
Br Br -0.2901 2.4595 'International Tables Vol C Tables 4.2.6.8 and 6.1.1.4'

loop_
_geom_angle_atom_site_label_1
_geom_angle_atom_site_label_2
_geom_angle_atom_site_label_3
_geom_angle
C1 N1 C13 108.60(10)
C1 N1 C16 123.83(10)
C13 N1 C16 125.66(11)
N1 C1 C4 129.62(11)
N1 C1 C10 108.02(11)
C4 C1 C10 122.35(11)
C14 C2 C8 120.22(13)
C14 C2 H2 119.9
C8 C2 H2 119.9
C17 C3 C11 118.40(12)
C17 C3 C7 119.37(11)
C11 C3 C7 122.01(12)
C5 C4 C1 115.94(11)
C5 C4 H4 122.0
C1 C4 H4 122.0
C4 C5 C18 123.51(12)
C4 C5 Br1 118.86(10)
C18 C5 Br1 117.62(10)
C15 C6 C19 119.36(13)
C15 C6 H6 120.3
C19 C6 H6 120.3
C13 C7 C10 106.71(11)
C13 C7 C3 129.27(11)
C10 C7 C3 123.79(11)
C2 C8 C20 119.20(12)
C2 C8 C13 120.92(12)
C20 C8 C13 119.88(12)
C18 C9 C10 119.25(11)
C18 C9 H9 120.4
C10 C9 H9 120.4
C9 C10 C1 119.15(11)
C9 C10 C7 133.84(11)
C1 C10 C7 106.99(11)
C15 C11 C3 120.43(12)
C15 C11 H11 119.8
C3 C11 H11 119.8
C14 C12 C21 120.20(13)
C14 C12 H12 119.9
C21 C12 H12 119.9
C7 C13 N1 109.67(11)
C7 C13 C8 129.38(11)
N1 C13 C8 120.95(11)
C12 C14 C2 120.08(13)
C12 C14 H14 120.0
C2 C14 H14 120.0
C6 C15 C11 120.55(13)
C6 C15 H15 119.7
C11 C15 H15 119.7
N1 C16 C22 111.84(11)
N1 C16 H16A 109.2
C22 C16 H16A 109.2
N1 C16 H16B 109.2
C22 C16 H16B 109.2
H16A C16 H16B 107.9
C19 C17 C3 120.87(13)
C19 C17 H17 119.6
C3 C17 H17 119.6
C9 C18 C5 119.79(12)
C9 C18 H18 120.1
C5 C18 H18 120.1
C6 C19 C17 120.36(13)
C6 C19 H19 119.8
C17 C19 H19 119.8
C21 C20 C8 120.32(13)
C21 C20 H20 119.8
C8 C20 H20 119.8
C12 C21 C20 119.98(13)
C12 C21 H21 120.0
C20 C21 H21 120.0
C16 C22 H22A 109.5
C16 C22 H22B 109.5
H22A C22 H22B 109.5
C16 C22 H22C 109.5
H22A C22 H22C 109.5
H22B C22 H22C 109.5

loop_
_geom_bond_atom_site_label_1
_geom_bond_atom_site_label_2
_geom_bond_distance
Br1 C5 1.9040(13)
N1 C1 1.3768(16)
N1 C13 1.3931(16)
N1 C16 1.4638(15)
C1 C4 1.4010(18)
C1 C10 1.4148(17)
C2 C14 1.3934(19)
C2 C8 1.3958(19)
C2 H2 0.9500
C3 C17 1.3959(18)
C3 C11 1.3973(18)
C3 C7 1.4765(17)
C4 C5 1.3825(18)
C4 H4 0.9500
C5 C18 1.3986(18)
C6 C15 1.385(2)
C6 C19 1.386(2)
C6 H6 0.9500
C7 C13 1.3747(17)
C7 C10 1.4405(17)
C8 C20 1.3961(19)
C8 C13 1.4810(17)
C9 C18 1.3821(18)
C9 C10 1.4042(17)
C9 H9 0.9500
C11 C15 1.3915(19)
C11 H11 0.9500
C12 C14 1.382(2)
C12 C21 1.388(2)
C12 H12 0.9500
C14 H14 0.9500
C15 H15 0.9500
C16 C22 1.5157(19)
C16 H16A 0.9900
C16 H16B 0.9900
C17 C19 1.3865(19)
C17 H17 0.9500
C18 H18 0.9500
C19 H19 0.9500
C20 C21 1.3902(19)
C20 H20 0.9500
C21 H21 0.9500
C22 H22A 0.9800
C22 H22B 0.9800
C22 H22C 0.9800

loop_
_geom_torsion_atom_site_label_1
_geom_torsion_atom_site_label_2
_geom_torsion_atom_site_label_3
_geom_torsion_atom_site_label_4
_geom_torsion
C13 N1 C1 C4 -179.77(13)
C16 N1 C1 C4 15.2(2)
C13 N1 C1 C10 -0.87(14)
C16 N1 C1 C10 -165.88(11)
N1 C1 C4 C5 179.02(13)
C10 C1 C4 C5 0.25(19)
C1 C4 C5 C18 -0.7(2)
C1 C4 C5 Br1 177.81(9)
C17 C3 C7 C13 137.52(14)
C11 C3 C7 C13 -48.01(19)
C17 C3 C7 C10 -48.71(17)
C11 C3 C7 C10 125.75(14)
C14 C2 C8 C20 -0.97(19)
C14 C2 C8 C13 178.22(12)
C18 C9 C10 C1 -1.23(19)
C18 C9 C10 C7 -179.24(13)
N1 C1 C10 C9 -178.27(11)
C4 C1 C10 C9 0.73(19)
N1 C1 C10 C7 0.23(14)
C4 C1 C10 C7 179.23(12)
C13 C7 C10 C9 178.68(14)
C3 C7 C10 C9 3.7(2)
C13 C7 C10 C1 0.50(14)
C3 C7 C10 C1 -174.46(11)
C17 C3 C11 C15 1.86(18)
C7 C3 C11 C15 -172.66(11)
C10 C7 C13 N1 -1.04(14)
C3 C7 C13 N1 173.55(12)
C10 C7 C13 C8 179.18(12)
C3 C7 C13 C8 -6.2(2)
C1 N1 C13 C7 1.21(14)
C16 N1 C13 C7 165.88(11)
C1 N1 C13 C8 -178.99(11)
C16 N1 C13 C8 -14.32(19)
C2 C8 C13 C7 124.23(15)
C20 C8 C13 C7 -56.59(19)
C2 C8 C13 N1 -55.52(17)
C20 C8 C13 N1 123.66(13)
C21 C12 C14 C2 0.0(2)
C8 C2 C14 C12 0.6(2)
C19 C6 C15 C11 -0.5(2)
C3 C11 C15 C6 -1.16(19)
C1 N1 C16 C22 86.77(15)
C13 N1 C16 C22 -75.68(16)
C11 C3 C17 C19 -0.94(19)
C7 C3 C17 C19 173.73(12)
C10 C9 C18 C5 0.8(2)
C4 C5 C18 C9 0.2(2)
Br1 C5 C18 C9 -178.32(10)
C15 C6 C19 C17 1.4(2)
C3 C17 C19 C6 -0.7(2)
C2 C8 C20 C21 0.71(19)
C13 C8 C20 C21 -178.48(12)
C14 C12 C21 C20 -0.3(2)
C8 C20 C21 C12 -0.1(2)
